data_4124881
loop_
_publ_author_name
'Yang, Youqing'
'Qiu, Xiaodong'
'Zhao, Yue'
'Mu, Yucheng'
'Shi, Zhuangzhi'

_publ_section_title
;
 Palladium-Catalyzed C-H Arylation of Indoles at the C7 Position.
;
_journal_issue 2
_journal_name_full 'Journal of the American Chemical Society'
_journal_page_first 495
_journal_page_last 498
_journal_paper_doi 10.1021/jacs.5b11569
_journal_volume 138
_journal_year 2016
_chemical_formula_sum 'C23 H27 F3 N O P'
_chemical_formula_weight 421.43
_chemical_name_systematic
; 
 ? 
;
_space_group_IT_number 33
_symmetry_space_group_name_Hall 'P 2c -2n'
_symmetry_space_group_name_H-M 'P n a 21'
_atom_sites_solution_hydrogens geom
_atom_sites_solution_primary direct
_atom_sites_solution_secondary difmap
_audit_creation_method SHELXL-97
_cell_angle_alpha 90.00
_cell_angle_beta 90.00
_cell_angle_gamma 90.00
_cell_formula_units_Z 4
_cell_length_a 15.285(5)
_cell_length_b 17.908(5)
_cell_length_c 8.083(2)
_cell_measurement_temperature 296(2)
_cell_volume 2212.5(11)
_computing_structure_refinement 'SHELXL-97 (Sheldrick, 1997)'
_computing_structure_solution 'SHELXS-97 (Sheldrick, 1990)'
_diffrn_ambient_temperature 296(2)
_diffrn_measured_fraction_theta_full 0.995
_diffrn_measured_fraction_theta_max 0.995
_diffrn_radiation_monochromator graphite
_diffrn_radiation_source 'fine-focus sealed tube'
_diffrn_radiation_type MoK\a
_diffrn_radiation_wavelength 0.71073
_diffrn_reflns_av_R_equivalents 0.0407
_diffrn_reflns_av_sigmaI/netI 0.0331
_diffrn_reflns_limit_h_max 18
_diffrn_reflns_limit_h_min -18
_diffrn_reflns_limit_k_max 21
_diffrn_reflns_limit_k_min -21
_diffrn_reflns_limit_l_max 9
_diffrn_reflns_limit_l_min -6
_diffrn_reflns_number 15762
_diffrn_reflns_theta_full 25.01
_diffrn_reflns_theta_max 25.01
_diffrn_reflns_theta_min 1.75
_exptl_absorpt_coefficient_mu 0.162
_exptl_absorpt_correction_T_max 0.9652
_exptl_absorpt_correction_T_min 0.9544
_exptl_crystal_density_diffrn 1.265
_exptl_crystal_density_method 'not measured'
_exptl_crystal_F_000 888
_exptl_crystal_size_max 0.29
_exptl_crystal_size_mid 0.26
_exptl_crystal_size_min 0.22
_refine_diff_density_max 0.671
_refine_diff_density_min -0.231
_refine_diff_density_rms 0.059
_refine_ls_abs_structure_details 'Flack H D (1983), Acta Cryst. A39, 876-881'
_refine_ls_abs_structure_Flack -0.08(16)
_refine_ls_extinction_method none
_refine_ls_goodness_of_fit_ref 1.097
_refine_ls_hydrogen_treatment mixed
_refine_ls_matrix_type full
_refine_ls_number_parameters 268
_refine_ls_number_reflns 3193
_refine_ls_number_restraints 1
_refine_ls_restrained_S_all 1.097
_refine_ls_R_factor_all 0.0566
_refine_ls_R_factor_gt 0.0507
_refine_ls_shift/su_max 0.000
_refine_ls_shift/su_mean 0.000
_refine_ls_structure_factor_coef Fsqd
_refine_ls_weighting_details 'calc w=1/[\s^2^(Fo^2^)+(0.1001P)^2^+0.4903P] where P=(Fo^2^+2Fc^2^)/3'
_refine_ls_weighting_scheme calc
_refine_ls_wR_factor_gt 0.1439
_refine_ls_wR_factor_ref 0.1565
_reflns_number_gt 2907
_reflns_number_total 3193
_reflns_threshold_expression >2sigma(I)
_cod_data_source_file ja5b11569_si_006.cif
_cod_data_source_block 1
_cod_original_cell_volume 2212.6(11)
_cod_database_code 4124881

loop_
_symmetry_equiv_pos_as_xyz
'x, y, z'
'-x, -y, z+1/2'
'x+1/2, -y+1/2, z'
'-x+1/2, y+1/2, z+1/2'

loop_
_atom_site_label
_atom_site_type_symbol
_atom_site_fract_x
_atom_site_fract_y
_atom_site_fract_z
_atom_site_U_iso_or_equiv
_atom_site_adp_type
_atom_site_occupancy
_atom_site_symmetry_multiplicity
_atom_site_calc_flag
_atom_site_refinement_flags
C1 C 0.6094(3) 0.5612(2) 0.3145(6) 0.0650(11) Uani 1 1 d .
C2 C 0.6657(2) 0.55178(19) 0.4618(5) 0.0482(8) Uani 1 1 d .
C3 C 0.6282(2) 0.5450(2) 0.6159(5) 0.0518(9) Uani 1 1 d .
H3 H 0.5676 0.5450 0.6259 0.062 Uiso 1 1 calc R
C4 C 0.6788(2) 0.5385(2) 0.7542(5) 0.0487(8) Uani 1 1 d .
H4 H 0.6524 0.5345 0.8574 0.058 Uiso 1 1 calc R
C5 C 0.7690(2) 0.53780(17) 0.7419(5) 0.0415(7) Uani 1 1 d .
C6 C 0.8064(2) 0.54262(19) 0.5838(5) 0.0491(8) Uani 1 1 d .
H6 H 0.8669 0.5407 0.5720 0.059 Uiso 1 1 calc R
C7 C 0.7547(2) 0.55018(19) 0.4470(5) 0.0519(9) Uani 1 1 d .
H7 H 0.7803 0.5543 0.3430 0.062 Uiso 1 1 calc R
C8 C 0.8237(2) 0.52397(18) 0.8915(5) 0.0458(8) Uani 1 1 d .
C9 C 0.8151(2) 0.4533(2) 0.9610(6) 0.0567(9) Uani 1 1 d .
H9 H 0.7734 0.4214 0.9161 0.068 Uiso 1 1 calc R
C10 C 0.8643(3) 0.4271(2) 1.0920(7) 0.0682(12) Uani 1 1 d .
H10 H 0.8554 0.3791 1.1326 0.082 Uiso 1 1 calc R
C11 C 0.9271(2) 0.4730(2) 1.1626(6) 0.0649(11) Uani 1 1 d .
H11 H 0.9611 0.4563 1.2505 0.078 Uiso 1 1 calc R
C12 C 0.9380(2) 0.5449(2) 1.0988(6) 0.0534(9) Uani 1 1 d .
C13 C 0.8848(2) 0.57151(17) 0.9678(5) 0.0431(7) Uani 1 1 d .
C14 C 0.9976(3) 0.6027(3) 1.1426(6) 0.0688(12) Uani 1 1 d .
H14 H 1.0403 0.6003 1.2243 0.083 Uiso 1 1 calc R
C15 C 0.9811(3) 0.6609(2) 1.0454(7) 0.0680(12) Uani 1 1 d .
H15 H 1.0114 0.7059 1.0500 0.082 Uiso 1 1 calc R
C16 C 0.8191(3) 0.7788(2) 1.0307(7) 0.0658(11) Uani 1 1 d .
C17 C 0.7814(5) 0.7238(3) 1.1557(9) 0.1018(19) Uani 1 1 d .
H17A H 0.7673 0.7497 1.2563 0.153 Uiso 1 1 calc R
H17B H 0.8237 0.6856 1.1785 0.153 Uiso 1 1 calc R
H17C H 0.7293 0.7016 1.1112 0.153 Uiso 1 1 calc R
C18 C 0.8886(4) 0.8278(3) 1.1077(8) 0.0979(19) Uani 1 1 d .
H18A H 0.9080 0.8640 1.0281 0.147 Uiso 1 1 calc R
H18B H 0.9372 0.7975 1.1416 0.147 Uiso 1 1 calc R
H18C H 0.8647 0.8531 1.2022 0.147 Uiso 1 1 calc R
C19 C 0.7447(3) 0.8288(3) 0.9659(8) 0.0914(17) Uani 1 1 d .
H19A H 0.7190 0.8557 1.0565 0.137 Uiso 1 1 calc R
H19B H 0.7009 0.7984 0.9140 0.137 Uiso 1 1 calc R
H19C H 0.7677 0.8636 0.8867 0.137 Uiso 1 1 calc R
C20 C 0.9279(3) 0.7639(2) 0.7037(7) 0.0703(12) Uani 1 1 d .
C21 C 0.8839(4) 0.8344(3) 0.6354(8) 0.0900(16) Uani 1 1 d .
H21A H 0.9205 0.8563 0.5521 0.135 Uiso 1 1 calc R
H21B H 0.8751 0.8695 0.7235 0.135 Uiso 1 1 calc R
H21C H 0.8284 0.8215 0.5877 0.135 Uiso 1 1 calc R
C22 C 0.9349(4) 0.7087(3) 0.5592(8) 0.0862(15) Uani 1 1 d .
H22A H 0.9658 0.7317 0.4693 0.129 Uiso 1 1 calc R
H22B H 0.8773 0.6948 0.5232 0.129 Uiso 1 1 calc R
H22C H 0.9660 0.6649 0.5946 0.129 Uiso 1 1 calc R
C23 C 1.0195(3) 0.7836(3) 0.7609(10) 0.103(2) Uani 1 1 d .
H23A H 1.0498 0.7389 0.7933 0.155 Uiso 1 1 calc R
H23B H 1.0162 0.8170 0.8535 0.155 Uiso 1 1 calc R
H23C H 1.0507 0.8073 0.6722 0.155 Uiso 1 1 calc R
F1 F 0.6435(3) 0.5415(3) 0.1788(5) 0.150(2) Uani 1 1 d .
F2 F 0.5324(2) 0.5285(3) 0.3267(6) 0.163(2) Uani 1 1 d .
F3 F 0.5852(3) 0.6318(2) 0.2920(6) 0.1360(16) Uani 1 1 d .
N1 N 0.91191(18) 0.64627(15) 0.9342(5) 0.0528(8) Uani 1 1 d .
O1 O 0.77374(16) 0.69165(14) 0.7689(4) 0.0599(7) Uani 1 1 d .
P1 P 0.85210(5) 0.71938(4) 0.85213(14) 0.0486(3) Uani 1 1 d .

loop_
_atom_site_aniso_label
_atom_site_aniso_U_11
_atom_site_aniso_U_22
_atom_site_aniso_U_33
_atom_site_aniso_U_23
_atom_site_aniso_U_13
_atom_site_aniso_U_12
C1 0.070(2) 0.074(2) 0.051(3) -0.002(2) -0.008(2) -0.0072(19)
C2 0.0499(18) 0.0447(17) 0.050(2) -0.0056(16) -0.0036(17) -0.0034(13)
C3 0.0395(16) 0.059(2) 0.057(3) -0.0035(18) 0.0012(17) -0.0067(14)
C4 0.0447(16) 0.0566(19) 0.045(2) 0.0025(16) 0.0082(16) -0.0006(14)
C5 0.0448(15) 0.0357(15) 0.044(2) -0.0027(14) 0.0052(15) -0.0015(12)
C6 0.0408(16) 0.0535(18) 0.053(2) 0.0002(17) 0.0074(17) -0.0005(13)
C7 0.058(2) 0.0523(19) 0.045(2) -0.0004(17) 0.0070(18) 0.0005(15)
C8 0.0442(16) 0.0443(16) 0.049(2) 0.0020(15) 0.0059(15) 0.0057(13)
C9 0.056(2) 0.0469(18) 0.067(3) 0.0117(18) 0.005(2) 0.0015(14)
C10 0.067(2) 0.059(2) 0.079(3) 0.028(2) 0.010(2) 0.0067(18)
C11 0.059(2) 0.080(3) 0.056(3) 0.028(2) 0.0043(19) 0.0267(19)
C12 0.0469(16) 0.062(2) 0.052(2) 0.0096(19) 0.0021(17) 0.0163(15)
C13 0.0423(15) 0.0427(16) 0.0442(19) 0.0016(15) 0.0001(15) 0.0065(12)
C14 0.060(2) 0.079(3) 0.067(3) -0.002(2) -0.027(2) 0.0174(19)
C15 0.059(2) 0.057(2) 0.087(4) -0.001(2) -0.028(2) -0.0043(17)
C16 0.084(3) 0.051(2) 0.063(3) -0.009(2) -0.012(2) 0.0094(18)
C17 0.126(5) 0.098(4) 0.081(4) -0.013(3) 0.019(4) -0.008(3)
C18 0.123(4) 0.078(3) 0.092(4) -0.033(3) -0.037(4) 0.004(3)
C19 0.095(3) 0.078(3) 0.101(4) -0.025(3) -0.026(3) 0.030(3)
C20 0.077(2) 0.054(2) 0.080(4) 0.017(2) -0.010(3) -0.0085(18)
C21 0.117(4) 0.062(3) 0.092(4) 0.025(3) -0.002(3) 0.005(3)
C22 0.104(4) 0.078(3) 0.077(4) 0.011(3) 0.016(3) -0.003(3)
C23 0.087(3) 0.105(4) 0.118(6) 0.015(4) -0.008(4) -0.024(3)
F1 0.135(3) 0.263(6) 0.051(2) -0.034(3) -0.019(2) 0.065(3)
F2 0.110(2) 0.276(5) 0.104(3) 0.028(4) -0.054(3) -0.101(3)
F3 0.160(3) 0.111(2) 0.136(4) 0.013(2) -0.080(3) 0.032(2)
N1 0.0500(15) 0.0459(15) 0.063(2) 0.0055(15) -0.0172(14) 0.0002(12)
O1 0.0583(13) 0.0448(13) 0.077(2) -0.0024(13) -0.0245(14) 0.0031(10)
P1 0.0518(5) 0.0385(4) 0.0556(6) 0.0024(4) -0.0150(5) 0.0006(3)

loop_
_atom_type_symbol
_atom_type_description
_atom_type_scat_dispersion_real
_atom_type_scat_dispersion_imag
_atom_type_scat_source
C C 0.0033 0.0016 'International Tables Vol C Tables 4.2.6.8 and 6.1.1.4'
H H 0.0000 0.0000 'International Tables Vol C Tables 4.2.6.8 and 6.1.1.4'
N N 0.0061 0.0033 'International Tables Vol C Tables 4.2.6.8 and 6.1.1.4'
O O 0.0106 0.0060 'International Tables Vol C Tables 4.2.6.8 and 6.1.1.4'
F F 0.0171 0.0103 'International Tables Vol C Tables 4.2.6.8 and 6.1.1.4'
P P 0.1023 0.0942 'International Tables Vol C Tables 4.2.6.8 and 6.1.1.4'

loop_
_geom_angle_atom_site_label_1
_geom_angle_atom_site_label_2
_geom_angle_atom_site_label_3
_geom_angle
F1 C1 F2 108.0(5)
F1 C1 F3 105.1(5)
F2 C1 F3 100.6(4)
F1 C1 C2 115.3(4)
F2 C1 C2 114.1(4)
F3 C1 C2 112.3(4)
C7 C2 C3 119.5(4)
C7 C2 C1 120.7(4)
C3 C2 C1 119.8(3)
C4 C3 C2 120.9(3)
C4 C3 H3 119.6
C2 C3 H3 119.6
C3 C4 C5 120.5(4)
C3 C4 H4 119.8
C5 C4 H4 119.8
C4 C5 C6 118.1(3)
C4 C5 C8 120.2(3)
C6 C5 C8 121.4(3)
C7 C6 C5 120.6(3)
C7 C6 H6 119.7
C5 C6 H6 119.7
C6 C7 C2 120.5(4)
C6 C7 H7 119.8
C2 C7 H7 119.8
C9 C8 C13 115.8(3)
C9 C8 C5 115.2(3)
C13 C8 C5 128.9(3)
C10 C9 C8 124.6(4)
C10 C9 H9 117.7
C8 C9 H9 117.7
C9 C10 C11 119.5(4)
C9 C10 H10 120.3
C11 C10 H10 120.3
C10 C11 C12 118.5(4)
C10 C11 H11 120.8
C12 C11 H11 120.8
C11 C12 C13 121.2(4)
C11 C12 C14 130.9(4)
C13 C12 C14 107.9(3)
C8 C13 C12 120.3(3)
C8 C13 N1 132.6(3)
C12 C13 N1 107.0(3)
C15 C14 C12 107.6(3)
C15 C14 H14 126.2
C12 C14 H14 126.2
C14 C15 N1 111.9(4)
C14 C15 H15 124.1
N1 C15 H15 124.1
C18 C16 C17 111.6(5)
C18 C16 C19 108.8(4)
C17 C16 C19 108.8(5)
C18 C16 P1 117.4(4)
C17 C16 P1 104.3(3)
C19 C16 P1 105.6(4)
C16 C17 H17A 109.5
C16 C17 H17B 109.5
H17A C17 H17B 109.5
C16 C17 H17C 109.5
H17A C17 H17C 109.5
H17B C17 H17C 109.5
C16 C18 H18A 109.5
C16 C18 H18B 109.5
H18A C18 H18B 109.5
C16 C18 H18C 109.5
H18A C18 H18C 109.5
H18B C18 H18C 109.5
C16 C19 H19A 109.5
C16 C19 H19B 109.5
H19A C19 H19B 109.5
C16 C19 H19C 109.5
H19A C19 H19C 109.5
H19B C19 H19C 109.5
C23 C20 C22 108.5(5)
C23 C20 C21 108.8(4)
C22 C20 C21 106.7(5)
C23 C20 P1 118.7(4)
C22 C20 P1 105.1(3)
C21 C20 P1 108.3(4)
C20 C21 H21A 109.5
C20 C21 H21B 109.5
H21A C21 H21B 109.5
C20 C21 H21C 109.5
H21A C21 H21C 109.5
H21B C21 H21C 109.5
C20 C22 H22A 109.5
C20 C22 H22B 109.5
H22A C22 H22B 109.5
C20 C22 H22C 109.5
H22A C22 H22C 109.5
H22B C22 H22C 109.5
C20 C23 H23A 109.5
C20 C23 H23B 109.5
H23A C23 H23B 109.5
C20 C23 H23C 109.5
H23A C23 H23C 109.5
H23B C23 H23C 109.5
C15 N1 C13 105.7(3)
C15 N1 P1 119.9(2)
C13 N1 P1 129.0(2)
O1 P1 N1 110.66(14)
O1 P1 C20 111.2(2)
N1 P1 C20 104.12(18)
O1 P1 C16 109.2(2)
N1 P1 C16 106.18(19)
C20 P1 C16 115.2(2)

loop_
_geom_bond_atom_site_label_1
_geom_bond_atom_site_label_2
_geom_bond_distance
C1 F1 1.264(6)
C1 F2 1.319(5)
C1 F3 1.330(5)
C1 C2 1.479(6)
C2 C7 1.366(5)
C2 C3 1.376(6)
C3 C4 1.364(6)
C3 H3 0.9300
C4 C5 1.383(5)
C4 H4 0.9300
C5 C6 1.403(5)
C5 C8 1.490(5)
C6 C7 1.366(6)
C6 H6 0.9300
C7 H7 0.9300
C8 C9 1.392(5)
C8 C13 1.407(5)
C9 C10 1.380(7)
C9 H9 0.9300
C10 C11 1.386(7)
C10 H10 0.9300
C11 C12 1.397(6)
C11 H11 0.9300
C12 C13 1.418(5)
C12 C14 1.425(6)
C13 N1 1.427(4)
C14 C15 1.329(6)
C14 H14 0.9300
C15 N1 1.412(5)
C15 H15 0.9300
C16 C18 1.511(7)
C16 C17 1.524(8)
C16 C19 1.540(6)
C16 P1 1.864(5)
C17 H17A 0.9600
C17 H17B 0.9600
C17 H17C 0.9600
C18 H18A 0.9600
C18 H18B 0.9600
C18 H18C 0.9600
C19 H19A 0.9600
C19 H19B 0.9600
C19 H19C 0.9600
C20 C23 1.517(7)
C20 C22 1.534(8)
C20 C21 1.534(6)
C20 P1 1.848(5)
C21 H21A 0.9600
C21 H21B 0.9600
C21 H21C 0.9600
C22 H22A 0.9600
C22 H22B 0.9600
C22 H22C 0.9600
C23 H23A 0.9600
C23 H23B 0.9600
C23 H23C 0.9600
N1 P1 1.729(3)
O1 P1 1.461(3)

loop_
_geom_torsion_atom_site_label_1
_geom_torsion_atom_site_label_2
_geom_torsion_atom_site_label_3
_geom_torsion_atom_site_label_4
_geom_torsion
F1 C1 C2 C7 23.9(6)
F2 C1 C2 C7 149.7(4)
F3 C1 C2 C7 -96.6(5)
F1 C1 C2 C3 -156.6(5)
F2 C1 C2 C3 -30.7(6)
F3 C1 C2 C3 83.0(5)
C7 C2 C3 C4 1.5(5)
C1 C2 C3 C4 -178.1(4)
C2 C3 C4 C5 -0.6(6)
C3 C4 C5 C6 -1.1(5)
C3 C4 C5 C8 -174.6(3)
C4 C5 C6 C7 2.1(5)
C8 C5 C6 C7 175.5(3)
C5 C6 C7 C2 -1.2(5)
C3 C2 C7 C6 -0.6(5)
C1 C2 C7 C6 179.0(4)
C4 C5 C8 C9 65.2(4)
C6 C5 C8 C9 -108.1(4)
C4 C5 C8 C13 -117.5(4)
C6 C5 C8 C13 69.2(5)
C13 C8 C9 C10 -2.7(6)
C5 C8 C9 C10 175.0(4)
C8 C9 C10 C11 0.1(7)
C9 C10 C11 C12 0.5(6)
C10 C11 C12 C13 1.7(6)
C10 C11 C12 C14 -178.3(4)
C9 C8 C13 C12 4.7(5)
C5 C8 C13 C12 -172.6(3)
C9 C8 C13 N1 179.9(4)
C5 C8 C13 N1 2.6(6)
C11 C12 C13 C8 -4.4(5)
C14 C12 C13 C8 175.6(3)
C11 C12 C13 N1 179.3(4)
C14 C12 C13 N1 -0.8(4)
C11 C12 C14 C15 -179.5(5)
C13 C12 C14 C15 0.5(5)
C12 C14 C15 N1 -0.1(6)
C14 C15 N1 C13 -0.4(5)
C14 C15 N1 P1 156.0(4)
C8 C13 N1 C15 -175.0(4)
C12 C13 N1 C15 0.7(4)
C8 C13 N1 P1 31.5(6)
C12 C13 N1 P1 -152.8(3)
C15 N1 P1 O1 -168.3(3)
C13 N1 P1 O1 -18.0(4)
C15 N1 P1 C20 72.1(4)
C13 N1 P1 C20 -137.6(4)
C15 N1 P1 C16 -49.9(4)
C13 N1 P1 C16 100.4(4)
C23 C20 P1 O1 -169.2(4)
C22 C20 P1 O1 -47.6(4)
C21 C20 P1 O1 66.1(4)
C23 C20 P1 N1 -50.0(4)
C22 C20 P1 N1 71.5(4)
C21 C20 P1 N1 -174.7(3)
C23 C20 P1 C16 65.9(4)
C22 C20 P1 C16 -172.6(3)
C21 C20 P1 C16 -58.8(4)
C18 C16 P1 O1 -165.5(4)
C17 C16 P1 O1 70.5(4)
C19 C16 P1 O1 -44.1(4)
C18 C16 P1 N1 75.2(4)
C17 C16 P1 N1 -48.9(4)
C19 C16 P1 N1 -163.4(3)
C18 C16 P1 C20 -39.5(5)
C17 C16 P1 C20 -163.5(4)
C19 C16 P1 C20 81.9(4)
